data_2104771
loop_
_publ_author_name
'Friedrich, Alexandra'
'Juarez-Arellano, Erick A.'
'Hauss\"uhl, Eiken'
'Boehler, Reinhard'
'Winkler, Bj\"orn'
'Wiehl, Leonore'
'Morgenroth, Wolfgang'
'Burianek, Manfred'
'M\"uhlberg, Manfred'

_publ_contact_author
;
        Dr. Alexandra Friedrich
        Institut f\"ur Geowissenschaften, Abt. Kristallographie
        Goethe-Univerist\"at Frankfurt
        Altenh\"oferallee 1
        D-60438 Frankfurt am Main
        Germany
;
_publ_section_title
;
 Persistence of the stereochemical activity of the Bi^3+^ lone electron
 pair in Bi~2~Ga~4~O~9~ up to 50GPa and crystal structure of the
 high-pressure phase
;
_journal_issue 3
_journal_name_full 'Acta Crystallographica Section B'
_journal_page_first 323
_journal_page_last 337
_journal_paper_doi 10.1107/S0108768110010104
_journal_volume 66
_journal_year 2010
_chemical_formula_structural Bi2Ga4O9
_chemical_formula_sum 'Bi2 Ga4 O9'
_chemical_formula_weight 840.84
_chemical_name_systematic
;
bismuth gallium oxide
;
_space_group_IT_number 55
_symmetry_cell_setting orthorhombic
_symmetry_space_group_name_Hall '-P 2 2ab'
_symmetry_space_group_name_H-M 'P b a m'
_atom_sites_solution_hydrogens geom
_atom_sites_solution_primary direct
_atom_sites_solution_secondary difmap
_audit_creation_method SHELXL-97
_cell_angle_alpha 90.00(3)
_cell_angle_beta 90.00(3)
_cell_angle_gamma 90.000(17)
_cell_formula_units_Z 2
_cell_length_a 7.4596(10)
_cell_length_b 8.058(2)
_cell_length_c 5.747(2)
_cell_measurement_pressure '14.9(3) GPa'
_cell_measurement_reflns_used 32
_cell_measurement_temperature 293(2)
_cell_measurement_theta_max 18.16
_cell_measurement_theta_min 11.05
_cell_volume 345.45(15)
_computing_cell_refinement 'DIF4 (Eichhorn 1987)'
_computing_data_collection 'DIF4 (Eichhorn 1987)'
_computing_data_reduction
; REDUCE by Eichhorn (1987) HASYLAB/DESY, Hamburg, Germany
  AVSORT by Eichhorn (1978) HASYLAB/DESY, Hamburg, Germany
  Absorb v6.0 by Angel (2003) www.crystal.vt.edu/crystal
;
_computing_molecular_graphics 'ATOMS (Dowty, 1999)'
_computing_publication_material LATEX
_computing_structure_refinement 'SHELXL-97 (Sheldrick, 1997)'
_diffrn_ambient_temperature 293(2)
_diffrn_detector_area_resol_mean 'NaI point detector'
_diffrn_measured_fraction_theta_full 0.452
_diffrn_measured_fraction_theta_max 0.452
_diffrn_measurement_device_type 'HUBER diffractometer D3, HASYLAB/DESY'
_diffrn_measurement_method 'omega scan, continuous, fixed-phi method'
_diffrn_radiation_monochromator 'Si(111) double crystal'
_diffrn_radiation_source 'synchrotron HASYLAB/DESY'
_diffrn_radiation_type synchrotron
_diffrn_radiation_wavelength 0.45000
_diffrn_reflns_av_R_equivalents 0.0767
_diffrn_reflns_av_sigmaI/netI 0.0542
_diffrn_reflns_limit_h_max 9
_diffrn_reflns_limit_h_min -9
_diffrn_reflns_limit_k_max 10
_diffrn_reflns_limit_k_min -10
_diffrn_reflns_limit_l_max 3
_diffrn_reflns_limit_l_min -1
_diffrn_reflns_number 751
_diffrn_reflns_theta_full 16.72
_diffrn_reflns_theta_max 16.72
_diffrn_reflns_theta_min 2.36
_diffrn_standards_interval_time '50-240 minutes'
_diffrn_standards_number 2
_exptl_absorpt_coefficient_mu 20.150
_exptl_absorpt_correction_T_max 0.521
_exptl_absorpt_correction_T_min 0.591
_exptl_absorpt_correction_type gaussian
_exptl_absorpt_process_details
;
Gaussian integration over a grid
of 16 x 16 x 16 points =  4096 total grid points
  Based upon method of Burnham (1966)
 Data corrected for diamond-anvil cell absorption
 Note that exptl_absorpt_correction_tmin and _tmax
 the total correction factors applied to the intensities
 The individual factors are:
         range of dac transmission factors (min-max)      0.686     0.765
 thickness of diamond anvil 1:  1.400 mm, mu =  0.0958 mm-1
       thickness of platten 1:  0.000 mm, mu =  0.0000 mm-1
 thickness of diamond anvil 2:  1.400 mm, mu =  0.0958 mm-1
       thickness of platten 2:  0.000 mm, mu =  0.0000 mm-1
    No gasket shadowing corrections were made
;
_exptl_crystal_colour pale-yellow
_exptl_crystal_density_diffrn 8.084
_exptl_crystal_density_method 'not measured'
_exptl_crystal_description
;
 crystal was described in terms of coordinates of corners
 on the orthogonal phi-axis coordinate system of  Busing and Levy (1967)
 (ie +Y along beam, +Z up at circles zero, +X to make right-handed set)
 with origin at the centre of the face of the incident-beam anvil
  loop is over x, y, z (mm)
   0.000000    0.000000    0.006500
   0.039000    0.000000    0.019500
   0.039000    0.000000    0.000000
   0.013000    0.000000    0.019500
   0.013000    0.000000    0.000000
   0.000000    0.013000    0.006500
   0.039000    0.013000    0.019500
   0.039000    0.013000    0.000000
   0.013000    0.013000    0.019500
   0.013000    0.013000    0.000000
;
_exptl_crystal_F_000 724
_exptl_crystal_size_max 0.039
_exptl_crystal_size_mid 0.026
_exptl_crystal_size_min 0.013
_refine_diff_density_max 2.945
_refine_diff_density_min -3.281
_refine_ls_extinction_method none
_refine_ls_goodness_of_fit_ref 1.108
_refine_ls_hydrogen_treatment mixed
_refine_ls_matrix_type full
_refine_ls_number_parameters 20
_refine_ls_number_reflns 188
_refine_ls_number_restraints 0
_refine_ls_restrained_S_all 1.108
_refine_ls_R_factor_all 0.0751
_refine_ls_R_factor_gt 0.0481
_refine_ls_shift/su_max 0.000
_refine_ls_shift/su_mean 0.000
_refine_ls_structure_factor_coef Fsqd
_refine_ls_weighting_details 'calc w=1/[\s^2^(Fo^2^)+(0.0158P)^2^+56.5806P] where P=(Fo^2^+2Fc^2^)/3'
_refine_ls_weighting_scheme calc
_refine_ls_wR_factor_gt 0.0785
_refine_ls_wR_factor_ref 0.0839
_reflns_number_gt 145
_reflns_number_total 188
_reflns_threshold_expression >2sigma(I)
_cod_data_source_file sn5096.cif
_cod_data_source_block 14.9GPa
_cod_depositor_comments
;
The following automatic conversions were performed:
'_symmetry_cell_setting' value 'Orthorhombic' changed to 'orthorhombic'
according to '/home/saulius/struct/CIF-dictionaries/cif_core.dic'
dictionary named 'cif_core.dic' version 2.4.1 from
2010-06-29.

'_exptl_absorpt_correction_type' value 'Gaussian' changed to
'gaussian' according to
'/home/saulius/struct/CIF-dictionaries/cif_core.dic' dictionary named
'cif_core.dic' version 2.4.1 from 2010-06-29.

Automatic conversion script
Id: cif_fix_enum 1527 2010-12-29 10:47:43Z saulius 
;
_cod_original_cell_volume 345.43(18)
_cod_original_sg_symbol_H-M Pbam
_cod_database_code 2104771
_cod_database_fobs_code 2104771

loop_
_symmetry_equiv_pos_as_xyz
'x, y, z'
'-x, -y, z'
'x+1/2, -y+1/2, -z'
'-x+1/2, y+1/2, -z'
'-x, -y, -z'
'x, y, -z'
'-x-1/2, y-1/2, z'
'x-1/2, -y-1/2, z'

loop_
_atom_site_type_symbol
_atom_site_label
_atom_site_fract_x
_atom_site_fract_y
_atom_site_fract_z
_atom_site_U_iso_or_equiv
_atom_site_adp_type
_atom_site_calc_flag
_atom_site_refinement_flags
_atom_site_occupancy
_atom_site_disorder_assembly
_atom_site_disorder_group
Bi Bi1 0.35145(17) 0.16198(17) 0.0000 0.0046(4) Uiso d S 1 . .
Ga Ga1 0.0000 0.0000 0.258(2) 0.0050(9) Uiso d S 1 . .
Ga Ga2 0.1437(5) 0.3282(5) 0.5000 0.0061(9) Uiso d S 1 . .
O O1 0.342(3) 0.427(3) 0.0000 0.003(5) Uiso d S 1 . .
O O2 0.374(3) 0.391(3) 0.5000 0.008(7) Uiso d S 1 . .
O O3 0.140(2) 0.2001(18) 0.246(8) 0.006(4) Uiso d . 1 . .
O O4 0.0000 0.5000 0.5000 0.023(12) Uiso d S 1 . .

loop_
_atom_type_symbol
_atom_type_description
_atom_type_scat_dispersion_real
_atom_type_scat_dispersion_imag
_atom_type_scat_source
O O 0.0027 0.0022 'International Tables Vol C Tables 4.2.6.8 and 6.1.1.4'
Ga Ga 0.2947 0.7130 'International Tables Vol C Tables 4.2.6.8 and 6.1.1.4'
Bi Bi -0.6269 5.0951 'International Tables Vol C Tables 4.2.6.8 and 6.1.1.4'

loop_
_geom_angle_atom_site_label_1
_geom_angle_atom_site_label_2
_geom_angle_atom_site_label_3
_geom_angle_site_symmetry_1
_geom_angle_site_symmetry_3
_geom_angle
_geom_angle_publ_flag
O1 Bi1 O3 . 6 80.4(6) ?
O1 Bi1 O3 . . 80.4(6) ?
O3 Bi1 O3 6 . 82(2) ?
O1 Bi1 O1 . 7_655 140.8(4) ?
O3 Bi1 O1 6 7_655 70.6(6) ?
O3 Bi1 O1 . 7_655 70.6(6) ?
O1 Bi1 Ga1 . 5 111.8(6) ?
O3 Bi1 Ga1 6 5 33.9(4) ?
O3 Bi1 Ga1 . 5 76.4(9) ?
O1 Bi1 Ga1 7_655 5 36.9(4) ?
O1 Bi1 Ga1 . . 111.8(6) ?
O3 Bi1 Ga1 6 . 76.4(9) ?
O3 Bi1 Ga1 . . 33.9(4) ?
O1 Bi1 Ga1 7_655 . 36.9(4) ?
Ga1 Bi1 Ga1 5 . 53.7(4) ?
O1 Bi1 Ga1 . 7_665 35.4(4) ?
O3 Bi1 Ga1 6 7_665 115.3(5) ?
O3 Bi1 Ga1 . 7_665 80.4(6) ?
O1 Bi1 Ga1 7_655 7_665 149.5(3) ?
Ga1 Bi1 Ga1 5 7_665 143.22(7) ?
Ga1 Bi1 Ga1 . 7_665 113.2(3) ?
O1 Bi1 Ga1 . 3 35.4(4) ?
O3 Bi1 Ga1 6 3 80.4(6) ?
O3 Bi1 Ga1 . 3 115.3(5) ?
O1 Bi1 Ga1 7_655 3 149.5(3) ?
Ga1 Bi1 Ga1 5 3 113.2(3) ?
Ga1 Bi1 Ga1 . 3 143.22(7) ?
Ga1 Bi1 Ga1 7_665 3 53.5(4) ?
O1 Bi1 Bi1 . 5_655 141.6(7) ?
O3 Bi1 Bi1 6 5_655 125.9(7) ?
O3 Bi1 Bi1 . 5_655 125.9(7) ?
O1 Bi1 Bi1 7_655 5_655 77.6(6) ?
Ga1 Bi1 Bi1 5 5_655 102.34(6) ?
Ga1 Bi1 Bi1 . 5_655 102.34(6) ?
Ga1 Bi1 Bi1 7_665 5_655 114.38(7) ?
Ga1 Bi1 Bi1 3 5_655 114.38(7) ?
O2 Ga1 O2 7_655 3_456 85.6(12) ?
O2 Ga1 O3 7_655 . 98.5(13) ?
O2 Ga1 O3 3_456 . 84.7(13) ?
O2 Ga1 O3 7_655 2 84.7(13) ?
O2 Ga1 O3 3_456 2 98.5(13) ?
O3 Ga1 O3 . 2 176(3) ?
O2 Ga1 O1 7_655 3_455 169.0(10) ?
O2 Ga1 O1 3_456 3_455 96.6(7) ?
O3 Ga1 O1 . 3_455 92.5(12) ?
O3 Ga1 O1 2 3_455 84.3(13) ?
O2 Ga1 O1 7_655 7_655 96.6(7) ?
O2 Ga1 O1 3_456 7_655 169.0(10) ?
O3 Ga1 O1 . 7_655 84.3(13) ?
O3 Ga1 O1 2 7_655 92.5(12) ?
O1 Ga1 O1 3_455 7_655 83.3(11) ?
O2 Ga1 Ga1 7_655 5_556 42.8(6) ?
O2 Ga1 Ga1 3_456 5_556 42.8(6) ?
O3 Ga1 Ga1 . 5_556 92.1(14) ?
O3 Ga1 Ga1 2 5_556 92.1(14) ?
O1 Ga1 Ga1 3_455 5_556 138.4(6) ?
O1 Ga1 Ga1 7_655 5_556 138.4(6) ?
O2 Ga1 Ga1 7_655 5 137.2(6) ?
O2 Ga1 Ga1 3_456 5 137.2(6) ?
O3 Ga1 Ga1 . 5 87.9(14) ?
O3 Ga1 Ga1 2 5 87.9(14) ?
O1 Ga1 Ga1 3_455 5 41.6(6) ?
O1 Ga1 Ga1 7_655 5 41.6(6) ?
Ga1 Ga1 Ga1 5_556 5 180.0000(10) ?
O2 Ga1 Bi1 7_655 5 122.9(8) ?
O2 Ga1 Bi1 3_456 5 96.9(7) ?
O3 Ga1 Bi1 . 5 138.6(11) ?
O3 Ga1 Bi1 2 5 38.4(10) ?
O1 Ga1 Bi1 3_455 5 46.1(7) ?
O1 Ga1 Bi1 7_655 5 91.0(7) ?
Ga1 Ga1 Bi1 5_556 5 116.85(18) ?
Ga1 Ga1 Bi1 5 5 63.15(18) ?
O2 Ga1 Bi1 7_655 . 96.9(7) ?
O2 Ga1 Bi1 3_456 . 122.9(8) ?
O3 Ga1 Bi1 . . 38.4(10) ?
O3 Ga1 Bi1 2 . 138.6(11) ?
O1 Ga1 Bi1 3_455 . 91.0(7) ?
O1 Ga1 Bi1 7_655 . 46.1(7) ?
Ga1 Ga1 Bi1 5_556 . 116.85(19) ?
Ga1 Ga1 Bi1 5 . 63.15(18) ?
Bi1 Ga1 Bi1 5 . 126.3(4) ?
O2 Ga1 Bi1 7_655 7_655 77.3(6) ?
O2 Ga1 Bi1 3_456 7_655 151.8(8) ?
O3 Ga1 Bi1 . 7_655 119.7(9) ?
O3 Ga1 Bi1 2 7_655 58.1(8) ?
O1 Ga1 Bi1 3_455 7_655 96.3(7) ?
O1 Ga1 Bi1 7_655 7_655 38.5(6) ?
Ga1 Ga1 Bi1 5_556 7_655 116.76(18) ?
Ga1 Ga1 Bi1 5 7_655 63.24(18) ?
Bi1 Ga1 Bi1 5 7_655 74.72(14) ?
Bi1 Ga1 Bi1 . 7_655 81.77(16) ?
O2 Ga1 Bi1 7_655 3_455 151.8(8) ?
O2 Ga1 Bi1 3_456 3_455 77.3(6) ?
O3 Ga1 Bi1 . 3_455 58.1(8) ?
O3 Ga1 Bi1 2 3_455 119.7(9) ?
O1 Ga1 Bi1 3_455 3_455 38.5(6) ?
O1 Ga1 Bi1 7_655 3_455 96.3(7) ?
Ga1 Ga1 Bi1 5_556 3_455 116.76(18) ?
Ga1 Ga1 Bi1 5 3_455 63.24(18) ?
Bi1 Ga1 Bi1 5 3_455 81.77(16) ?
Bi1 Ga1 Bi1 . 3_455 74.72(14) ?
Bi1 Ga1 Bi1 7_655 3_455 126.5(4) ?
O4 Ga2 O3 . . 116.5(8) ?
O4 Ga2 O3 . 6_556 116.5(8) ?
O3 Ga2 O3 . 6_556 109.5(19) ?
O4 Ga2 O2 . . 111.3(8) ?
O3 Ga2 O2 . . 100.3(7) ?
O3 Ga2 O2 6_556 . 100.3(7) ?
Ga2 O4 Ga2 5_566 . 180.0000(10) ?
Ga2 O3 Ga1 . . 118(2) ?
Ga2 O3 Bi1 . . 127.5(9) ?
Ga1 O3 Bi1 . . 107.7(13) ?
Ga2 O2 Ga1 . 3_556 127.4(8) ?
Ga2 O2 Ga1 . 7_665 127.4(8) ?
Ga1 O2 Ga1 3_556 7_665 94.4(12) ?
Ga1 O1 Ga1 7_665 3 96.7(11) ?
Ga1 O1 Bi1 7_665 . 106.2(8) ?
Ga1 O1 Bi1 3 . 106.2(8) ?
Ga1 O1 Bi1 7_665 7_665 97.0(8) ?
Ga1 O1 Bi1 3 7_665 97.0(8) ?
Bi1 O1 Bi1 . 7_665 144.6(12) ?

loop_
_geom_bond_atom_site_label_1
_geom_bond_atom_site_label_2
_geom_bond_site_symmetry_2
_geom_bond_distance
_geom_bond_publ_flag
Bi1 O1 . 2.13(2) ?
Bi1 O3 6 2.14(3) ?
Bi1 O3 . 2.14(3) ?
Bi1 O1 7_655 2.38(2) ?
Bi1 Ga1 5 3.283(6) ?
Bi1 Ga1 . 3.283(6) ?
Bi1 Ga1 7_665 3.293(6) ?
Bi1 Ga1 3 3.293(6) ?
Bi1 Bi1 5_655 3.424(3) ?
Ga1 O2 7_655 1.895(18) ?
Ga1 O2 3_456 1.895(18) ?
Ga1 O3 . 1.921(15) ?
Ga1 O3 2 1.921(15) ?
Ga1 O1 3_455 1.984(18) ?
Ga1 O1 7_655 1.984(18) ?
Ga1 Ga1 5_556 2.78(2) ?
Ga1 Ga1 5 2.97(2) ?
Ga1 Bi1 5 3.283(6) ?
Ga1 Bi1 7_655 3.293(6) ?
Ga1 Bi1 3_455 3.293(6) ?
Ga2 O4 . 1.751(4) ?
Ga2 O3 . 1.79(4) ?
Ga2 O3 6_556 1.79(4) ?
Ga2 O2 . 1.79(2) ?
O4 Ga2 5_566 1.751(4) ?
O2 Ga1 3_556 1.895(18) ?
O2 Ga1 7_665 1.895(18) ?
O1 Ga1 7_665 1.984(18) ?
O1 Ga1 3 1.984(18) ?
O1 Bi1 7_665 2.38(2) ?
